data_1544180
loop_
_publ_author_name
'Aillerie, Alexandre'
'Lemau de Talenc\'e, Vincent'
'Dumont, Cl\'ement'
'Pellegrini, Sylvain'
'Capet, Fr\'ed\'eric'
'Bousquet, Till'
'P\'elinski, Lydie'

_publ_section_title
;
 Enantioselective transfer hydrogenation, a key step for the synthesis of
 3-aminotetrahydroquinolines
;
_journal_issue 11
_journal_name_full 'New J. Chem.'
_journal_page_first 9034
_journal_paper_doi 10.1039/C6NJ02249A
_journal_volume 40
_journal_year 2016
_chemical_absolute_configuration ad
_chemical_formula_moiety 'C16 H18 N2 O2 S'
_chemical_formula_sum 'C16 H18 N2 O2 S'
_chemical_formula_weight 302.38
_space_group_crystal_system monoclinic
_space_group_IT_number 4
_space_group_name_Hall 'P 2yb'
_space_group_name_H-M_alt 'P 1 21 1'
_symmetry_space_group_name_Hall 'P 2yb'
_symmetry_space_group_name_H-M 'P 1 21 1'
_atom_sites_solution_hydrogens mixed
_atom_sites_solution_primary direct
_audit_creation_date 2016-04-01
_audit_creation_method
;
Olex2 1.2
(compiled 2016.02.19 svn.r3266 for OlexSys, GUI svn.r5155)
;
_audit_update_record
;
2016-06-08 deposited with the CCDC.
2016-09-22 downloaded from the CCDC.
;
_cell_angle_alpha 90
_cell_angle_beta 99.722(3)
_cell_angle_gamma 90
_cell_formula_units_Z 2
_cell_length_a 6.4138(6)
_cell_length_b 7.6858(7)
_cell_length_c 15.2182(14)
_cell_measurement_reflns_used 8629
_cell_measurement_temperature 299(2)
_cell_measurement_theta_max 29.81
_cell_measurement_theta_min 2.72
_cell_volume 739.41(12)
_computing_cell_refinement 'SAINT v8.34A (Bruker, 2013)'
_computing_data_reduction 'SAINT v8.34A (Bruker, 2013)'
_computing_molecular_graphics 'Olex2 (Dolomanov et al., 2009)'
_computing_publication_material 'Olex2 (Dolomanov et al., 2009)'
_computing_structure_refinement 'ShelXL (Sheldrick, 2015b)'
_computing_structure_solution 'ShelXT (Sheldrick, 2015a)'
_diffrn_ambient_temperature 299.43
_diffrn_measured_fraction_theta_full 0.999
_diffrn_measured_fraction_theta_max 0.996
_diffrn_measurement_device_type 'Bruker APEX-II CCD'
_diffrn_measurement_method '\f and \w scans'
_diffrn_radiation_type MoK\a
_diffrn_radiation_wavelength 0.71073
_diffrn_reflns_av_R_equivalents 0.0229
_diffrn_reflns_av_unetI/netI 0.0219
_diffrn_reflns_Laue_measured_fraction_full 0.999
_diffrn_reflns_Laue_measured_fraction_max 0.996
_diffrn_reflns_limit_h_max 9
_diffrn_reflns_limit_h_min -9
_diffrn_reflns_limit_k_max 10
_diffrn_reflns_limit_k_min -10
_diffrn_reflns_limit_l_max 21
_diffrn_reflns_limit_l_min -20
_diffrn_reflns_number 17978
_diffrn_reflns_point_group_measured_fraction_full 0.999
_diffrn_reflns_point_group_measured_fraction_max 0.994
_diffrn_reflns_theta_full 26.000
_diffrn_reflns_theta_max 30.480
_diffrn_reflns_theta_min 1.358
_diffrn_standards_number 0
_exptl_absorpt_coefficient_mu 0.225
_exptl_absorpt_correction_T_max 0.7461
_exptl_absorpt_correction_T_min 0.7141
_exptl_absorpt_correction_type multi-scan
_exptl_absorpt_process_details
;
SADABS-2014/5 (Bruker,2014/5) was used for absorption correction.
wR2(int) was 0.0662 before and 0.0353 after correction.
The Ratio of minimum to maximum transmission is 0.9571.
The \l/2 correction factor is Not present.
;
_exptl_crystal_colour colourless
_exptl_crystal_colour_primary colourless
_exptl_crystal_density_diffrn 1.358
_exptl_crystal_description prism
_exptl_crystal_F_000 320
_exptl_crystal_recrystallization_method 'Re-crystallisation from solvent'
_exptl_crystal_size_max 0.24
_exptl_crystal_size_mid 0.17
_exptl_crystal_size_min 0.14
_refine_diff_density_max 0.230
_refine_diff_density_min -0.187
_refine_diff_density_rms 0.034
_refine_ls_abs_structure_details
;
 Flack x determined using 1634 quotients [(I+)-(I-)]/[(I+)+(I-)]
 (Parsons, Flack and Wagner, Acta Cryst. B69 (2013) 249-259).
;
_refine_ls_abs_structure_Flack -0.02(2)
_refine_ls_extinction_method none
_refine_ls_goodness_of_fit_ref 1.020
_refine_ls_hydrogen_treatment mixed
_refine_ls_matrix_type full
_refine_ls_number_parameters 199
_refine_ls_number_reflns 4469
_refine_ls_number_restraints 1
_refine_ls_restrained_S_all 1.020
_refine_ls_R_factor_all 0.0422
_refine_ls_R_factor_gt 0.0359
_refine_ls_shift/su_max 0.000
_refine_ls_shift/su_mean 0.000
_refine_ls_structure_factor_coef Fsqd
_refine_ls_weighting_details 'w=1/[\s^2^(Fo^2^)+(0.0459P)^2^+0.0980P] where P=(Fo^2^+2Fc^2^)/3'
_refine_ls_weighting_scheme calc
_refine_ls_wR_factor_gt 0.0863
_refine_ls_wR_factor_ref 0.0903
_reflns_Friedel_coverage 0.868
_reflns_Friedel_fraction_full 0.999
_reflns_Friedel_fraction_max 0.991
_reflns_number_gt 3981
_reflns_number_total 4469
_reflns_threshold_expression 'I > 2\s(I)'
_cod_data_source_file c6nj02249a2.cif
_cod_data_source_block mo_tbquin1
_cod_depositor_comments 'Adding full bibliography for 1544180.cif.'
_cod_database_code 1544180
_shelx_space_group_comment
;
The symmetry employed for this shelxl refinement is uniquely defined
by the following loop, which should always be used as a source of
symmetry information in preference to the above space-group names.
They are only intended as comments.
;
_olex2_refinement_description
;
1. Fixed Uiso
 At 1.2 times of:
  All C(H) groups, All C(H,H) groups
 At 1.5 times of:
  All C(H,H,H) groups
2.a Ternary CH refined with riding coordinates:
 C8(H8)
2.b Secondary CH2 refined with riding coordinates:
 C7(H7A,H7B), C9(H9A,H9B)
2.c Aromatic/amide H refined with riding coordinates:
 C15(H15), C5(H5), C11(H11), C2(H2A), C14(H14), C3(H3), C4(H4), C12(H12)
2.d Idealised Me refined as rotating group:
 C16(H16A,H16B,H16C)
;
_shelx_shelxl_version_number 2014/7
_olex2_submission_special_instructions 'No special instructions were received'
_solvent_exptl_crystal_recrystallization_method hexane/dichloromethane

loop_
_space_group_symop_operation_xyz
'x, y, z'
'-x, y+1/2, -z'

loop_
_atom_site_label
_atom_site_type_symbol
_atom_site_fract_x
_atom_site_fract_y
_atom_site_fract_z
_atom_site_U_iso_or_equiv
_atom_site_adp_type
_atom_site_occupancy
_atom_site_site_symmetry_order
_atom_site_calc_flag
_atom_site_refinement_flags_posn
S1 S 0.64841(8) 0.37546(7) 0.70986(3) 0.04180(14) Uani 1 1 d .
O2 O 0.8270(3) 0.4703(3) 0.69166(13) 0.0647(6) Uani 1 1 d .
O1 O 0.6736(4) 0.1966(3) 0.73716(13) 0.0667(6) Uani 1 1 d .
N1 N 0.3765(3) 0.6245(3) 0.92402(15) 0.0461(5) Uani 1 1 d .
N2 N 0.5541(3) 0.4723(2) 0.78784(12) 0.0400(4) Uani 1 1 d .
C1 C 0.5691(3) 0.6767(3) 0.97111(13) 0.0341(4) Uani 1 1 d .
C8 C 0.4963(4) 0.6568(3) 0.78375(14) 0.0402(5) Uani 1 1 d .
H8 H 0.4532 0.6914 0.7214 0.048 Uiso 1 1 calc R
C6 C 0.7213(3) 0.7512(2) 0.92706(14) 0.0344(4) Uani 1 1 d .
C10 C 0.4539(3) 0.3860(3) 0.61262(12) 0.0365(4) Uani 1 1 d .
C15 C 0.2558(4) 0.3193(4) 0.61524(16) 0.0506(6) Uani 1 1 d .
H15 H 0.2220 0.2773 0.6684 0.061 Uiso 1 1 calc R
C7 C 0.6792(4) 0.7715(3) 0.82712(15) 0.0427(5) Uani 1 1 d .
H7A H 0.8057 0.7409 0.8035 0.051 Uiso 1 1 calc R
H7B H 0.6462 0.8922 0.8122 0.051 Uiso 1 1 calc R
C5 C 0.9136(4) 0.8024(3) 0.97706(19) 0.0491(6) Uani 1 1 d .
H5 H 1.0138 0.8554 0.9483 0.059 Uiso 1 1 calc R
C11 C 0.5024(4) 0.4516(3) 0.53392(16) 0.0477(5) Uani 1 1 d .
H11 H 0.6354 0.4987 0.5325 0.057 Uiso 1 1 calc R
C2 C 0.6175(5) 0.6507(3) 1.06375(15) 0.0479(6) Uani 1 1 d .
H2A H 0.5182 0.6004 1.0940 0.057 Uiso 1 1 calc R
C13 C 0.1538(4) 0.3764(4) 0.45813(13) 0.0485(5) Uani 1 1 d .
C9 C 0.3110(3) 0.6787(3) 0.83306(16) 0.0484(5) Uani 1 1 d .
H9A H 0.2667 0.7995 0.8312 0.058 Uiso 1 1 calc R
H9B H 0.1925 0.6086 0.8050 0.058 Uiso 1 1 calc R
C14 C 0.1072(4) 0.3155(4) 0.53754(18) 0.0556(6) Uani 1 1 d .
H14 H -0.0268 0.2709 0.5392 0.067 Uiso 1 1 calc R
C3 C 0.8139(5) 0.7001(4) 1.11000(17) 0.0612(8) Uani 1 1 d .
H3 H 0.8459 0.6803 1.1711 0.073 Uiso 1 1 calc R
C4 C 0.9599(5) 0.7767(4) 1.0679(2) 0.0610(7) Uani 1 1 d .
H4 H 1.0897 0.8116 1.0999 0.073 Uiso 1 1 calc R
C12 C 0.3518(5) 0.4467(4) 0.45730(16) 0.0534(6) Uani 1 1 d .
H12 H 0.3843 0.4913 0.4044 0.064 Uiso 1 1 calc R
C16 C -0.0091(5) 0.3685(5) 0.37377(18) 0.0727(9) Uani 1 1 d .
H16A H -0.0027 0.2569 0.3461 0.109 Uiso 1 1 calc GR
H16B H 0.0198 0.4580 0.3335 0.109 Uiso 1 1 calc GR
H16C H -0.1476 0.3858 0.3882 0.109 Uiso 1 1 calc GR
H2 H 0.506(5) 0.414(4) 0.822(2) 0.055(9) Uiso 1 1 d .
H1 H 0.299(5) 0.576(5) 0.952(2) 0.065(10) Uiso 1 1 d .

loop_
_atom_site_aniso_label
_atom_site_aniso_U_11
_atom_site_aniso_U_22
_atom_site_aniso_U_33
_atom_site_aniso_U_23
_atom_site_aniso_U_13
_atom_site_aniso_U_12
S1 0.0447(3) 0.0459(3) 0.0320(2) -0.0077(2) -0.00152(18) 0.0099(2)
O2 0.0402(9) 0.0992(16) 0.0545(11) -0.0198(11) 0.0071(8) -0.0046(10)
O1 0.0986(15) 0.0475(10) 0.0461(10) -0.0078(8) -0.0109(10) 0.0296(10)
N1 0.0369(10) 0.0573(12) 0.0461(12) -0.0054(9) 0.0126(9) -0.0118(9)
N2 0.0531(11) 0.0366(9) 0.0296(8) -0.0022(7) 0.0051(8) 0.0051(8)
C1 0.0396(10) 0.0296(8) 0.0339(9) -0.0033(7) 0.0088(8) 0.0007(7)
C8 0.0521(12) 0.0383(10) 0.0278(9) 0.0006(7) -0.0001(8) 0.0101(9)
C6 0.0355(10) 0.0308(9) 0.0375(10) -0.0051(7) 0.0081(8) 0.0004(7)
C10 0.0423(10) 0.0377(9) 0.0283(8) -0.0042(8) 0.0027(7) 0.0013(9)
C15 0.0508(13) 0.0682(15) 0.0332(11) 0.0006(10) 0.0080(9) -0.0075(11)
C7 0.0551(13) 0.0369(10) 0.0396(11) 0.0006(8) 0.0181(10) -0.0016(9)
C5 0.0354(11) 0.0480(12) 0.0639(15) -0.0146(11) 0.0085(10) -0.0013(9)
C11 0.0506(12) 0.0523(12) 0.0397(11) 0.0057(10) 0.0061(10) -0.0064(11)
C2 0.0703(16) 0.0413(11) 0.0333(11) 0.0004(9) 0.0126(11) 0.0034(11)
C13 0.0554(12) 0.0498(11) 0.0360(10) -0.0087(11) -0.0046(9) 0.0124(12)
C9 0.0362(11) 0.0542(13) 0.0509(13) -0.0092(11) -0.0038(9) 0.0083(10)
C14 0.0450(13) 0.0724(17) 0.0477(13) -0.0095(12) 0.0028(10) -0.0076(11)
C3 0.087(2) 0.0534(14) 0.0359(12) -0.0063(10) -0.0112(13) 0.0186(14)
C4 0.0476(14) 0.0666(17) 0.0614(17) -0.0195(13) -0.0123(12) 0.0067(12)
C12 0.0701(16) 0.0557(13) 0.0330(11) 0.0094(10) 0.0047(10) 0.0010(12)
C16 0.0779(18) 0.084(2) 0.0464(13) -0.0154(17) -0.0188(12) 0.019(2)

loop_
_atom_type_symbol
_atom_type_description
_atom_type_scat_dispersion_real
_atom_type_scat_dispersion_imag
_atom_type_scat_source
C C 0.0033 0.0016 'International Tables Vol C Tables 4.2.6.8 and 6.1.1.4'
H H 0.0000 0.0000 'International Tables Vol C Tables 4.2.6.8 and 6.1.1.4'
N N 0.0061 0.0033 'International Tables Vol C Tables 4.2.6.8 and 6.1.1.4'
O O 0.0106 0.0060 'International Tables Vol C Tables 4.2.6.8 and 6.1.1.4'
S S 0.1246 0.1234 'International Tables Vol C Tables 4.2.6.8 and 6.1.1.4'

loop_
_geom_angle_atom_site_label_1
_geom_angle_atom_site_label_2
_geom_angle_atom_site_label_3
_geom_angle
O2 S1 O1 119.40(14)
O2 S1 N2 108.83(12)
O2 S1 C10 106.90(11)
O1 S1 N2 105.55(12)
O1 S1 C10 108.35(12)
N2 S1 C10 107.27(10)
C1 N1 C9 120.4(2)
C1 N1 H1 116(3)
C9 N1 H1 123(3)
S1 N2 H2 117(2)
C8 N2 S1 122.85(16)
C8 N2 H2 117(2)
N1 C1 C6 120.47(19)
N1 C1 C2 120.4(2)
C6 C1 C2 119.1(2)
N2 C8 H8 109.4
N2 C8 C7 111.76(18)
N2 C8 C9 107.5(2)
C7 C8 H8 109.4
C9 C8 H8 109.4
C9 C8 C7 109.31(18)
C1 C6 C7 120.40(18)
C5 C6 C1 118.7(2)
C5 C6 C7 120.9(2)
C15 C10 S1 118.85(17)
C15 C10 C11 120.3(2)
C11 C10 S1 120.74(17)
C10 C15 H15 120.4
C10 C15 C14 119.2(2)
C14 C15 H15 120.4
C8 C7 H7A 109.3
C8 C7 H7B 109.3
C6 C7 C8 111.75(18)
C6 C7 H7A 109.3
C6 C7 H7B 109.3
H7A C7 H7B 107.9
C6 C5 H5 119.0
C4 C5 C6 121.9(3)
C4 C5 H5 119.0
C10 C11 H11 120.2
C10 C11 C12 119.5(2)
C12 C11 H11 120.2
C1 C2 H2A 120.1
C3 C2 C1 119.8(3)
C3 C2 H2A 120.1
C14 C13 C12 118.5(2)
C14 C13 C16 120.7(3)
C12 C13 C16 120.8(2)
N1 C9 C8 108.53(18)
N1 C9 H9A 110.0
N1 C9 H9B 110.0
C8 C9 H9A 110.0
C8 C9 H9B 110.0
H9A C9 H9B 108.4
C15 C14 H14 119.3
C13 C14 C15 121.4(2)
C13 C14 H14 119.3
C2 C3 H3 119.3
C4 C3 C2 121.3(2)
C4 C3 H3 119.3
C5 C4 H4 120.4
C3 C4 C5 119.2(2)
C3 C4 H4 120.4
C11 C12 H12 119.5
C13 C12 C11 121.0(2)
C13 C12 H12 119.5
C13 C16 H16A 109.5
C13 C16 H16B 109.5
C13 C16 H16C 109.5
H16A C16 H16B 109.5
H16A C16 H16C 109.5
H16B C16 H16C 109.5

loop_
_geom_bond_atom_site_label_1
_geom_bond_atom_site_label_2
_geom_bond_distance
S1 O2 1.424(2)
S1 O1 1.437(2)
S1 N2 1.6034(19)
S1 C10 1.7692(19)
N1 C1 1.379(3)
N1 C9 1.439(3)
N1 H1 0.80(4)
N2 C8 1.464(3)
N2 H2 0.78(3)
C1 C6 1.397(3)
C1 C2 1.406(3)
C8 H8 0.9800
C8 C7 1.525(3)
C8 C9 1.518(3)
C6 C7 1.507(3)
C6 C5 1.392(3)
C10 C15 1.377(3)
C10 C11 1.382(3)
C15 H15 0.9300
C15 C14 1.388(3)
C7 H7A 0.9700
C7 H7B 0.9700
C5 H5 0.9300
C5 C4 1.378(4)
C11 H11 0.9300
C11 C12 1.383(3)
C2 H2A 0.9300
C2 C3 1.389(4)
C13 C14 1.375(4)
C13 C12 1.382(4)
C13 C16 1.513(3)
C9 H9A 0.9700
C9 H9B 0.9700
C14 H14 0.9300
C3 H3 0.9300
C3 C4 1.355(5)
C4 H4 0.9300
C12 H12 0.9300
C16 H16A 0.9600
C16 H16B 0.9600
C16 H16C 0.9600

loop_
_geom_torsion_atom_site_label_1
_geom_torsion_atom_site_label_2
_geom_torsion_atom_site_label_3
_geom_torsion_atom_site_label_4
_geom_torsion
S1 N2 C8 C7 -92.1(2)
S1 N2 C8 C9 147.95(16)
S1 C10 C15 C14 -175.3(2)
S1 C10 C11 C12 175.3(2)
O2 S1 N2 C8 53.5(2)
O2 S1 C10 C15 -173.5(2)
O2 S1 C10 C11 9.9(2)
O1 S1 N2 C8 -177.21(19)
O1 S1 C10 C15 56.6(2)
O1 S1 C10 C11 -120.0(2)
N1 C1 C6 C7 -1.5(3)
N1 C1 C6 C5 179.9(2)
N1 C1 C2 C3 178.5(2)
N2 S1 C10 C15 -56.9(2)
N2 S1 C10 C11 126.5(2)
N2 C8 C7 C6 -71.0(2)
N2 C8 C9 N1 60.4(2)
C1 N1 C9 C8 44.9(3)
C1 C6 C7 C8 -17.2(3)
C1 C6 C5 C4 2.0(3)
C1 C2 C3 C4 1.3(4)
C6 C1 C2 C3 0.5(3)
C6 C5 C4 C3 -0.3(4)
C10 S1 N2 C8 -61.8(2)
C10 C15 C14 C13 0.2(4)
C10 C11 C12 C13 -0.3(4)
C15 C10 C11 C12 -1.3(4)
C7 C8 C9 N1 -61.1(2)
C7 C6 C5 C4 -176.5(2)
C5 C6 C7 C8 161.3(2)
C11 C10 C15 C14 1.3(4)
C2 C1 C6 C7 176.5(2)
C2 C1 C6 C5 -2.1(3)
C2 C3 C4 C5 -1.4(4)
C9 N1 C1 C6 -13.4(3)
C9 N1 C1 C2 168.6(2)
C9 C8 C7 C6 47.9(2)
C14 C13 C12 C11 1.8(4)
C12 C13 C14 C15 -1.7(4)
C16 C13 C14 C15 179.0(3)
C16 C13 C12 C11 -178.9(3)
